data_7156213
loop_
_publ_author_name
'Luo, Yuan'
'Xie, Ke-Xin'
'Yue, Deng-Feng'
'Zhang, Xiao-Mei'
'Xu, Xiao-Ying'
'Yuan, Wei-Cheng'

_publ_section_title
;
 An organocatalytic asymmetric Mannich reaction of pyrazoleamides with
 cyclic trifluoromethyl ketimines: enantioselective access to
 dihydroquinazolinone skeletons.
;
_journal_issue 18
_journal_name_full 'Organic &amp; biomolecular chemistry'
_journal_page_first 3372
_journal_page_last 3375
_journal_paper_doi 10.1039/c8ob00707a
_journal_volume 16
_journal_year 2018
_chemical_absolute_configuration ad
_chemical_formula_sum 'C28 H22 Cl F3 N4 O3'
_chemical_formula_weight 554.94
_space_group_crystal_system orthorhombic
_space_group_IT_number 19
_space_group_name_Hall 'P 2ac 2ab'
_space_group_name_H-M_alt 'P 21 21 21'
_symmetry_space_group_name_Hall 'P 2ac 2ab'
_symmetry_space_group_name_H-M 'P 21 21 21'
_atom_sites_solution_hydrogens mixed
_audit_creation_method SHELXL-2013
_audit_update_record
;
2017-03-20 deposited with the CCDC.
2018-04-16 downloaded from the CCDC.
;
_cell_angle_alpha 90
_cell_angle_beta 90
_cell_angle_gamma 90
_cell_formula_units_Z 4
_cell_length_a 10.3289(3)
_cell_length_b 13.7520(4)
_cell_length_c 18.4669(7)
_cell_measurement_reflns_used 8632
_cell_measurement_temperature 290(2)
_cell_measurement_theta_max 25.1990
_cell_measurement_theta_min 3.5490
_cell_volume 2623.09(15)
_computing_cell_refinement 'CrysAlisPro (Agilent Technologies)'
_computing_data_collection 'CrysAlisPro (Agilent Technologies)'
_computing_data_reduction 'CrysAlisPro (Agilent Technologies)'
_computing_molecular_graphics 'Ortep-3 (L. J. Farrugia, 2001)'
_computing_publication_material SHELXL-2013
_computing_structure_refinement 'SHELXL-2013 (Sheldrick, 2013)'
_computing_structure_solution 'SHELXS-97 (Sheldrick, 1997)'
_diffrn_ambient_temperature 290(2)
_diffrn_detector_area_resol_mean 15.9149
_diffrn_measured_fraction_theta_full 0.997
_diffrn_measured_fraction_theta_max 0.928
_diffrn_measurement_device_type 'Gemini S Ultra, Agilent Technologies'
_diffrn_measurement_method '\w scans'
_diffrn_radiation_source 'Enhance (Mo) X-ray Source'
_diffrn_radiation_type MoK\a
_diffrn_radiation_wavelength 0.71073
_diffrn_reflns_av_R_equivalents 0.0282
_diffrn_reflns_av_unetI/netI 0.0277
_diffrn_reflns_Laue_measured_fraction_full 0.997
_diffrn_reflns_Laue_measured_fraction_max 0.928
_diffrn_reflns_limit_h_max 14
_diffrn_reflns_limit_h_min -13
_diffrn_reflns_limit_k_max 17
_diffrn_reflns_limit_k_min -17
_diffrn_reflns_limit_l_max 19
_diffrn_reflns_limit_l_min -24
_diffrn_reflns_number 23974
_diffrn_reflns_point_group_measured_fraction_full 0.998
_diffrn_reflns_point_group_measured_fraction_max 0.891
_diffrn_reflns_theta_full 25.242
_diffrn_reflns_theta_max 29.549
_diffrn_reflns_theta_min 3.309
_exptl_absorpt_coefficient_mu 0.205
_exptl_absorpt_correction_T_max 1.00000
_exptl_absorpt_correction_T_min 0.81349
_exptl_absorpt_correction_type multi-scan
_exptl_absorpt_process_details
;
CrysAlisPro 1.171.38.46 (Rigaku Oxford Diffraction, 2015)
Empirical absorption correction using spherical harmonics,
 implemented in SCALE3 ABSPACK scaling algorithm.
;
_exptl_crystal_colour colorless
_exptl_crystal_density_diffrn 1.405
_exptl_crystal_description block
_exptl_crystal_F_000 1144
_exptl_crystal_size_max 0.220
_exptl_crystal_size_mid 0.200
_exptl_crystal_size_min 0.150
_refine_diff_density_max 0.141
_refine_diff_density_min -0.210
_refine_diff_density_rms 0.050
_refine_ls_abs_structure_details
;
 Flack x determined using 1792 quotients [(I+)-(I-)]/[(I+)+(I-)]
 (Parsons and Flack (2004), Acta Cryst. A60, s61).
;
_refine_ls_abs_structure_Flack 0.003(22)
_refine_ls_extinction_method none
_refine_ls_goodness_of_fit_ref 1.033
_refine_ls_hydrogen_treatment mixed
_refine_ls_matrix_type full
_refine_ls_number_parameters 357
_refine_ls_number_reflns 6528
_refine_ls_number_restraints 0
_refine_ls_restrained_S_all 1.033
_refine_ls_R_factor_all 0.0640
_refine_ls_R_factor_gt 0.0431
_refine_ls_shift/su_max 0.000
_refine_ls_shift/su_mean 0.000
_refine_ls_structure_factor_coef Fsqd
_refine_ls_weighting_details 'w=1/[\s^2^(Fo^2^)+(0.0474P)^2^+0.2721P] where P=(Fo^2^+2Fc^2^)/3'
_refine_ls_weighting_scheme calc
_refine_ls_wR_factor_gt 0.0942
_refine_ls_wR_factor_ref 0.1040
_reflns_Friedel_coverage 0.717
_reflns_Friedel_fraction_full 0.999
_reflns_Friedel_fraction_max 0.843
_reflns_number_gt 4928
_reflns_number_total 6528
_reflns_threshold_expression 'I > 2\s(I)'
_cod_data_source_file c8ob00707a2.cif
_cod_data_source_block shelxl
_cod_depositor_comments 'Adding full bibliography for 7156213.cif.'
_cod_database_code 7156213
_shelx_space_group_comment
;
The symmetry employed for this shelxl refinement is uniquely defined
by the following loop, which should always be used as a source of
symmetry information in preference to the above space-group names.
They are only intended as comments.
;
_shelx_estimated_absorpt_t_min 0.956
_shelx_estimated_absorpt_t_max 0.970
_shelxl_version_number 2013-4

loop_
_space_group_symop_operation_xyz
'x, y, z'
'-x+1/2, -y, z+1/2'
'-x, y+1/2, -z+1/2'
'x+1/2, -y+1/2, -z'

loop_
_atom_site_label
_atom_site_type_symbol
_atom_site_fract_x
_atom_site_fract_y
_atom_site_fract_z
_atom_site_U_iso_or_equiv
_atom_site_adp_type
_atom_site_occupancy
_atom_site_site_symmetry_order
_atom_site_calc_flag
_atom_site_refinement_flags_posn
_atom_site_refinement_flags_adp
Cl1 Cl 0.77949(6) 0.67345(6) 0.71067(6) 0.0811(3) Uani 1 1 d . .
F3 F 0.3950(2) 0.39731(11) 0.73416(10) 0.0790(5) Uani 1 1 d . .
F2 F 0.4199(2) 0.45971(12) 0.62937(10) 0.0787(5) Uani 1 1 d . .
F1 F 0.23572(18) 0.40509(12) 0.66054(11) 0.0785(5) Uani 1 1 d . .
O2 O 0.0542(2) 0.55521(17) 0.63127(12) 0.0755(6) Uani 1 1 d . .
O1 O 0.0777(2) 0.56045(18) 0.86511(13) 0.0828(7) Uani 1 1 d . .
N3 N 0.1647(2) 0.60911(17) 0.53352(13) 0.0592(6) Uani 1 1 d . .
N1 N 0.2900(2) 0.60403(16) 0.86842(11) 0.0513(5) Uani 1 1 d . .
N2 N 0.1956(2) 0.53716(16) 0.76540(13) 0.0516(5) Uani 1 1 d . .
C1 C 0.4072(2) 0.61723(15) 0.83127(13) 0.0423(5) Uani 1 1 d . .
O3 O 0.2669(3) 1.04282(17) 0.97929(16) 0.1013(9) Uani 1 1 d . .
C6 C 0.4172(2) 0.59565(15) 0.75754(12) 0.0377(5) Uani 1 1 d . .
C5 C 0.5327(2) 0.61292(17) 0.72164(14) 0.0442(5) Uani 1 1 d . .
H5 H 0.5396 0.5988 0.6725 0.053 Uiso 1 1 calc R U
C7 C 0.3018(2) 0.55452(16) 0.71634(13) 0.0412(5) Uani 1 1 d . .
N4 N 0.2800(3) 0.6368(2) 0.50353(14) 0.0735(7) Uani 1 1 d . .
C4 C 0.6375(2) 0.65101(17) 0.75834(16) 0.0494(6) Uani 1 1 d . .
C3 C 0.6307(3) 0.66955(19) 0.83061(17) 0.0572(7) Uani 1 1 d . .
H3 H 0.7027 0.6932 0.8552 0.069 Uiso 1 1 calc R U
C9 C 0.2645(2) 0.62555(16) 0.65360(13) 0.0413(5) Uani 1 1 d . .
H9 H 0.3401 0.6317 0.6219 0.050 Uiso 1 1 calc R U
C20 C 0.3391(3) 0.45363(18) 0.68486(15) 0.0528(6) Uani 1 1 d . .
C14 C 0.2307(2) 0.72686(17) 0.68079(14) 0.0460(6) Uani 1 1 d . .
C22 C 0.2758(3) 0.7424(2) 0.95605(14) 0.0551(6) Uani 1 1 d . .
C2 C 0.5164(3) 0.65308(19) 0.86700(15) 0.0548(6) Uani 1 1 d . .
H2A H 0.5119 0.6661 0.9164 0.066 Uiso 1 1 calc R U
C10 C 0.1523(3) 0.59098(19) 0.60750(15) 0.0524(6) Uani 1 1 d . .
C15 C 0.1112(3) 0.7493(2) 0.70960(19) 0.0652(8) Uani 1 1 d . .
H15 H 0.0493 0.7005 0.7143 0.078 Uiso 1 1 calc R U
C24 C 0.3565(3) 0.8871(2) 1.01511(15) 0.0635(7) Uani 1 1 d . .
H24 H 0.4120 0.9154 1.0487 0.076 Uiso 1 1 calc R U
C8 C 0.1820(3) 0.56737(18) 0.83501(15) 0.0532(6) Uani 1 1 d . .
C25 C 0.2749(3) 0.9433(2) 0.97484(17) 0.0661(8) Uani 1 1 d . .
C23 C 0.3556(3) 0.7866(2) 1.00518(15) 0.0642(8) Uani 1 1 d . .
H23 H 0.4110 0.7484 1.0328 0.077 Uiso 1 1 calc R U
C21 C 0.2776(3) 0.6332(2) 0.94493(15) 0.0630(7) Uani 1 1 d . .
H21A H 0.3493 0.6058 0.9720 0.076 Uiso 1 1 calc R U
H21B H 0.1983 0.6059 0.9644 0.076 Uiso 1 1 calc R U
C27 C 0.1930(3) 0.8003(2) 0.91717(19) 0.0767(10) Uani 1 1 d . .
H27 H 0.1367 0.7719 0.8840 0.092 Uiso 1 1 calc R U
C16 C 0.0813(3) 0.8425(3) 0.7316(2) 0.0863(11) Uani 1 1 d . .
H16 H 0.0001 0.8561 0.7509 0.104 Uiso 1 1 calc R U
C11 C 0.0694(4) 0.5989(3) 0.4818(2) 0.0817(10) Uani 1 1 d . .
H11 H -0.0163 0.5807 0.4892 0.098 Uiso 1 1 calc R U
C26 C 0.1916(4) 0.9002(3) 0.9263(2) 0.0877(12) Uani 1 1 d . .
H26 H 0.1344 0.9382 0.8996 0.105 Uiso 1 1 calc R U
C17 C 0.1715(4) 0.9148(2) 0.7251(3) 0.0981(13) Uani 1 1 d . .
H17 H 0.1515 0.9781 0.7388 0.118 Uiso 1 1 calc R U
C19 C 0.3213(3) 0.8003(2) 0.6748(2) 0.0792(11) Uani 1 1 d . .
H19 H 0.4024 0.7874 0.6551 0.095 Uiso 1 1 calc R U
C13 C 0.2539(5) 0.6425(3) 0.4338(2) 0.0991(13) Uani 1 1 d . .
H13 H 0.3149 0.6592 0.3989 0.119 Uiso 1 1 calc R U
C28 C 0.3666(4) 1.0932(3) 1.0153(2) 0.1020(13) Uani 1 1 d . .
H28A H 0.4488 1.0743 0.9955 0.153 Uiso 1 1 calc R U
H28B H 0.3644 1.0776 1.0660 0.153 Uiso 1 1 calc R U
H28C H 0.3547 1.1619 1.0090 0.153 Uiso 1 1 calc R U
C18 C 0.2908(4) 0.8932(2) 0.6983(3) 0.1115(17) Uani 1 1 d . .
H18 H 0.3532 0.9418 0.6957 0.134 Uiso 1 1 calc R U
C12 C 0.1266(5) 0.6210(3) 0.4182(2) 0.1024(14) Uani 1 1 d . .
H12 H 0.0878 0.6215 0.3727 0.123 Uiso 1 1 calc R U
H2 H 0.122(3) 0.527(2) 0.7433(15) 0.055(8) Uiso 1 1 d . .

loop_
_atom_site_aniso_label
_atom_site_aniso_U_11
_atom_site_aniso_U_22
_atom_site_aniso_U_33
_atom_site_aniso_U_23
_atom_site_aniso_U_13
_atom_site_aniso_U_12
Cl1 0.0364(3) 0.0890(5) 0.1178(7) 0.0259(5) 0.0067(4) -0.0092(3)
F3 0.1078(14) 0.0428(8) 0.0863(12) 0.0011(8) -0.0168(11) 0.0089(9)
F2 0.0916(13) 0.0629(10) 0.0814(12) -0.0175(9) 0.0328(11) 0.0063(9)
F1 0.0773(12) 0.0567(9) 0.1014(13) -0.0286(9) -0.0085(10) -0.0135(8)
O2 0.0508(11) 0.0909(15) 0.0850(15) -0.0089(12) -0.0124(11) -0.0273(10)
O1 0.0641(13) 0.1012(17) 0.0833(15) -0.0162(13) 0.0347(12) -0.0245(12)
N3 0.0634(14) 0.0588(13) 0.0553(14) -0.0071(11) -0.0170(12) 0.0117(11)
N1 0.0586(13) 0.0510(12) 0.0442(11) -0.0050(9) 0.0095(10) -0.0041(10)
N2 0.0414(12) 0.0580(13) 0.0552(13) -0.0075(10) 0.0081(10) -0.0194(9)
C1 0.0466(13) 0.0350(11) 0.0454(13) 0.0010(10) -0.0007(11) 0.0018(10)
O3 0.116(2) 0.0680(14) 0.120(2) -0.0285(14) -0.0485(18) 0.0159(14)
C6 0.0353(11) 0.0332(10) 0.0447(13) 0.0032(9) -0.0018(10) -0.0012(9)
C5 0.0378(11) 0.0459(12) 0.0488(13) 0.0059(10) -0.0011(10) 0.0007(9)
C7 0.0374(11) 0.0382(11) 0.0482(13) -0.0025(10) 0.0062(10) -0.0067(9)
N4 0.0786(17) 0.0860(18) 0.0560(15) 0.0081(13) -0.0001(14) 0.0124(15)
C4 0.0333(12) 0.0424(12) 0.0725(18) 0.0132(12) -0.0017(11) -0.0006(10)
C3 0.0467(14) 0.0488(14) 0.076(2) -0.0001(13) -0.0186(14) -0.0009(11)
C9 0.0321(11) 0.0433(12) 0.0486(13) -0.0024(10) 0.0008(10) -0.0058(9)
C20 0.0573(15) 0.0436(13) 0.0576(16) -0.0053(11) 0.0003(13) -0.0032(11)
C14 0.0361(11) 0.0419(12) 0.0601(15) -0.0008(10) -0.0103(11) -0.0018(10)
C22 0.0594(15) 0.0618(16) 0.0440(14) -0.0081(11) 0.0044(13) 0.0033(13)
C2 0.0615(16) 0.0503(14) 0.0527(15) -0.0048(12) -0.0120(13) 0.0025(12)
C10 0.0453(13) 0.0503(13) 0.0615(17) -0.0093(12) -0.0079(13) -0.0015(11)
C15 0.0444(14) 0.0563(15) 0.095(2) -0.0080(15) -0.0004(16) 0.0021(12)
C24 0.0587(16) 0.0759(18) 0.0559(16) -0.0186(14) -0.0153(14) 0.0051(14)
C8 0.0532(15) 0.0485(13) 0.0580(16) -0.0021(12) 0.0168(13) -0.0089(11)
C25 0.0667(17) 0.0646(17) 0.0669(18) -0.0194(14) -0.0140(16) 0.0122(15)
C23 0.0702(18) 0.0746(19) 0.0478(15) -0.0072(14) -0.0112(15) 0.0179(15)
C21 0.0794(19) 0.0624(17) 0.0474(15) -0.0036(12) 0.0128(15) -0.0028(15)
C27 0.0682(19) 0.078(2) 0.084(2) -0.0299(17) -0.0311(17) 0.0130(16)
C16 0.071(2) 0.070(2) 0.118(3) -0.020(2) 0.003(2) 0.0230(18)
C11 0.088(2) 0.075(2) 0.081(2) -0.0252(19) -0.040(2) 0.0252(18)
C26 0.093(3) 0.075(2) 0.095(2) -0.0220(19) -0.044(2) 0.028(2)
C17 0.092(3) 0.0513(18) 0.151(4) -0.025(2) -0.036(3) 0.0154(18)
C19 0.0447(15) 0.0461(15) 0.147(3) -0.0018(17) -0.0098(19) -0.0067(12)
C13 0.123(4) 0.118(3) 0.057(2) 0.013(2) -0.001(2) 0.038(3)
C28 0.107(3) 0.080(2) 0.119(3) -0.031(2) -0.006(3) -0.010(2)
C18 0.076(2) 0.0437(16) 0.215(5) -0.017(2) -0.034(3) -0.0079(16)
C12 0.133(4) 0.107(3) 0.068(2) -0.009(2) -0.034(3) 0.053(3)

loop_
_atom_type_symbol
_atom_type_description
_atom_type_scat_dispersion_real
_atom_type_scat_dispersion_imag
_atom_type_scat_source
C C 0.0033 0.0016 'International Tables Vol C Tables 4.2.6.8 and 6.1.1.4'
H H 0.0000 0.0000 'International Tables Vol C Tables 4.2.6.8 and 6.1.1.4'
F F 0.0171 0.0103 'International Tables Vol C Tables 4.2.6.8 and 6.1.1.4'
N N 0.0061 0.0033 'International Tables Vol C Tables 4.2.6.8 and 6.1.1.4'
O O 0.0106 0.0060 'International Tables Vol C Tables 4.2.6.8 and 6.1.1.4'
Cl Cl 0.1484 0.1585 'International Tables Vol C Tables 4.2.6.8 and 6.1.1.4'

loop_
_geom_angle_atom_site_label_1
_geom_angle_atom_site_label_2
_geom_angle_atom_site_label_3
_geom_angle
N4 N3 C11 111.7(3)
N4 N3 C10 121.8(2)
C11 N3 C10 126.5(3)
C8 N1 C1 122.0(2)
C8 N1 C21 117.4(2)
C1 N1 C21 120.6(2)
C8 N2 C7 128.5(2)
C8 N2 H2 113.6(19)
C7 N2 H2 113.1(19)
C2 C1 C6 118.4(2)
C2 C1 N1 120.8(2)
C6 C1 N1 120.8(2)
C25 O3 C28 118.3(3)
C5 C6 C1 119.6(2)
C5 C6 C7 119.9(2)
C1 C6 C7 120.5(2)
C4 C5 C6 120.4(2)
C4 C5 H5 119.8
C6 C5 H5 119.8
N2 C7 C6 110.04(19)
N2 C7 C20 106.02(19)
C6 C7 C20 108.95(19)
N2 C7 C9 112.43(19)
C6 C7 C9 109.31(17)
C20 C7 C9 110.0(2)
C13 N4 N3 103.5(3)
C3 C4 C5 120.8(2)
C3 C4 Cl1 120.5(2)
C5 C4 Cl1 118.7(2)
C4 C3 C2 119.5(2)
C4 C3 H3 120.3
C2 C3 H3 120.3
C10 C9 C14 107.27(19)
C10 C9 C7 114.13(19)
C14 C9 C7 112.59(19)
C10 C9 H9 107.5
C14 C9 H9 107.5
C7 C9 H9 107.5
F2 C20 F3 107.1(2)
F2 C20 F1 105.9(2)
F3 C20 F1 106.7(2)
F2 C20 C7 112.9(2)
F3 C20 C7 111.9(2)
F1 C20 C7 111.9(2)
C15 C14 C19 118.3(2)
C15 C14 C9 122.5(2)
C19 C14 C9 119.2(2)
C23 C22 C27 117.7(3)
C23 C22 C21 121.5(3)
C27 C22 C21 120.8(3)
C3 C2 C1 121.3(2)
C3 C2 H2A 119.3
C1 C2 H2A 119.3
O2 C10 N3 120.4(3)
O2 C10 C9 124.4(3)
N3 C10 C9 115.1(2)
C14 C15 C16 121.4(3)
C14 C15 H15 119.3
C16 C15 H15 119.3
C25 C24 C23 119.0(3)
C25 C24 H24 120.5
C23 C24 H24 120.5
O1 C8 N2 120.0(3)
O1 C8 N1 123.0(3)
N2 C8 N1 117.0(2)
C24 C25 O3 124.7(3)
C24 C25 C26 119.8(3)
O3 C25 C26 115.5(3)
C22 C23 C24 122.1(3)
C22 C23 H23 118.9
C24 C23 H23 118.9
N1 C21 C22 113.6(2)
N1 C21 H21A 108.8
C22 C21 H21A 108.8
N1 C21 H21B 108.8
C22 C21 H21B 108.8
H21A C21 H21B 107.7
C22 C27 C26 121.3(3)
C22 C27 H27 119.4
C26 C27 H27 119.4
C17 C16 C15 119.8(3)
C17 C16 H16 120.1
C15 C16 H16 120.1
C12 C11 N3 105.5(4)
C12 C11 H11 127.2
N3 C11 H11 127.2
C25 C26 C27 120.0(3)
C25 C26 H26 120.0
C27 C26 H26 120.0
C18 C17 C16 119.4(3)
C18 C17 H17 120.3
C16 C17 H17 120.3
C14 C19 C18 119.7(3)
C14 C19 H19 120.2
C18 C19 H19 120.2
N4 C13 C12 112.8(4)
N4 C13 H13 123.6
C12 C13 H13 123.6
O3 C28 H28A 109.5
O3 C28 H28B 109.5
H28A C28 H28B 109.5
O3 C28 H28C 109.5
H28A C28 H28C 109.5
H28B C28 H28C 109.5
C17 C18 C19 121.4(3)
C17 C18 H18 119.3
C19 C18 H18 119.3
C11 C12 C13 106.5(3)
C11 C12 H12 126.8
C13 C12 H12 126.8

loop_
_geom_bond_atom_site_label_1
_geom_bond_atom_site_label_2
_geom_bond_distance
Cl1 C4 1.738(3)
F3 C20 1.328(3)
F2 C20 1.324(3)
F1 C20 1.337(3)
O2 C10 1.209(3)
O1 C8 1.216(3)
N3 N4 1.368(4)
N3 C11 1.379(4)
N3 C10 1.395(4)
N1 C8 1.371(3)
N1 C1 1.404(3)
N1 C21 1.474(3)
N2 C8 1.358(3)
N2 C7 1.442(3)
N2 H2 0.87(3)
C1 C2 1.397(4)
C1 C6 1.397(3)
O3 C25 1.374(4)
O3 C28 1.408(4)
C6 C5 1.385(3)
C6 C7 1.523(3)
C5 C4 1.381(3)
C5 H5 0.9300
C7 C20 1.553(3)
C7 C9 1.564(3)
N4 C13 1.317(4)
C4 C3 1.361(4)
C3 C2 1.377(4)
C3 H3 0.9300
C9 C10 1.515(3)
C9 C14 1.522(3)
C9 H9 0.9800
C14 C15 1.379(4)
C14 C19 1.381(4)
C22 C23 1.369(4)
C22 C27 1.372(4)
C22 C21 1.516(4)
C2 H2A 0.9300
C15 C16 1.380(4)
C15 H15 0.9300
C24 C25 1.364(4)
C24 C23 1.393(4)
C24 H24 0.9300
C25 C26 1.376(4)
C23 H23 0.9300
C21 H21A 0.9700
C21 H21B 0.9700
C27 C26 1.383(5)
C27 H27 0.9300
C16 C17 1.368(5)
C16 H16 0.9300
C11 C12 1.350(6)
C11 H11 0.9300
C26 H26 0.9300
C17 C18 1.361(6)
C17 H17 0.9300
C19 C18 1.386(5)
C19 H19 0.9300
C13 C12 1.378(6)
C13 H13 0.9300
C28 H28A 0.9600
C28 H28B 0.9600
C28 H28C 0.9600
C18 H18 0.9300
C12 H12 0.9300

loop_
_geom_hbond_atom_site_label_D
_geom_hbond_atom_site_label_H
_geom_hbond_atom_site_label_A
_geom_hbond_distance_DH
_geom_hbond_distance_HA
_geom_hbond_distance_DA
_geom_hbond_angle_DHA
N2 H2 O2 0.87(3) 2.22(3) 2.886(3) 133(2)

loop_
_geom_torsion_atom_site_label_1
_geom_torsion_atom_site_label_2
_geom_torsion_atom_site_label_3
_geom_torsion_atom_site_label_4
_geom_torsion
C8 N1 C1 C2 -178.8(2)
C21 N1 C1 C2 3.6(3)
C8 N1 C1 C6 1.8(3)
C21 N1 C1 C6 -175.8(2)
C2 C1 C6 C5 -1.9(3)
N1 C1 C6 C5 177.5(2)
C2 C1 C6 C7 178.8(2)
N1 C1 C6 C7 -1.8(3)
C1 C6 C5 C4 0.1(3)
C7 C6 C5 C4 179.4(2)
C8 N2 C7 C6 12.1(4)
C8 N2 C7 C20 129.8(3)
C8 N2 C7 C9 -110.0(3)
C5 C6 C7 N2 176.5(2)
C1 C6 C7 N2 -4.2(3)
C5 C6 C7 C20 60.7(3)
C1 C6 C7 C20 -120.0(2)
C5 C6 C7 C9 -59.5(3)
C1 C6 C7 C9 119.7(2)
C11 N3 N4 C13 -0.5(4)
C10 N3 N4 C13 177.4(3)
C6 C5 C4 C3 2.0(4)
C6 C5 C4 Cl1 -178.88(18)
C5 C4 C3 C2 -2.2(4)
Cl1 C4 C3 C2 178.69(19)
N2 C7 C9 C10 -58.8(3)
C6 C7 C9 C10 178.67(19)
C20 C7 C9 C10 59.1(3)
N2 C7 C9 C14 63.8(2)
C6 C7 C9 C14 -58.7(2)
C20 C7 C9 C14 -178.32(19)
N2 C7 C20 F2 168.7(2)
C6 C7 C20 F2 -72.9(3)
C9 C7 C20 F2 46.9(3)
N2 C7 C20 F3 -70.4(3)
C6 C7 C20 F3 48.0(3)
C9 C7 C20 F3 167.8(2)
N2 C7 C20 F1 49.2(3)
C6 C7 C20 F1 167.6(2)
C9 C7 C20 F1 -72.6(3)
C10 C9 C14 C15 46.2(3)
C7 C9 C14 C15 -80.2(3)
C10 C9 C14 C19 -132.0(3)
C7 C9 C14 C19 101.6(3)
C4 C3 C2 C1 0.3(4)
C6 C1 C2 C3 1.7(4)
N1 C1 C2 C3 -177.7(2)
N4 N3 C10 O2 -170.9(3)
C11 N3 C10 O2 6.7(4)
N4 N3 C10 C9 13.2(4)
C11 N3 C10 C9 -169.3(2)
C14 C9 C10 O2 -82.2(3)
C7 C9 C10 O2 43.3(3)
C14 C9 C10 N3 93.6(2)
C7 C9 C10 N3 -140.9(2)
C19 C14 C15 C16 0.4(5)
C9 C14 C15 C16 -177.8(3)
C7 N2 C8 O1 167.8(3)
C7 N2 C8 N1 -12.9(4)
C1 N1 C8 O1 -175.8(2)
C21 N1 C8 O1 1.9(4)
C1 N1 C8 N2 4.9(4)
C21 N1 C8 N2 -177.5(2)
C23 C24 C25 O3 -179.7(3)
C23 C24 C25 C26 1.2(5)
C28 O3 C25 C24 14.5(6)
C28 O3 C25 C26 -166.4(4)
C27 C22 C23 C24 -1.4(5)
C21 C22 C23 C24 178.9(3)
C25 C24 C23 C22 0.3(5)
C8 N1 C21 C22 -106.5(3)
C1 N1 C21 C22 71.2(3)
C23 C22 C21 N1 -129.3(3)
C27 C22 C21 N1 51.1(4)
C23 C22 C27 C26 1.1(5)
C21 C22 C27 C26 -179.3(4)
C14 C15 C16 C17 0.0(6)
N4 N3 C11 C12 -0.1(4)
C10 N3 C11 C12 -177.8(3)
C24 C25 C26 C27 -1.5(6)
O3 C25 C26 C27 179.3(4)
C22 C27 C26 C25 0.4(6)
C15 C16 C17 C18 -1.5(7)
C15 C14 C19 C18 0.7(5)
C9 C14 C19 C18 178.9(4)
N3 N4 C13 C12 0.9(4)
C16 C17 C18 C19 2.6(8)
C14 C19 C18 C17 -2.2(7)
N3 C11 C12 C13 0.6(4)
N4 C13 C12 C11 -1.0(5)
